data_7710236
loop_
_publ_author_name
'Al-Jibori, Subhi A.'
'Irzoqi, Ahmed A.'
'Al-Janabi, Ahmed S. M.'
'Al-Nassiry, Amenah I. A.'
'Basak-Modi, Sucharita'
'Ghosh, Shishir'
'Wagner, Christoph'
'Hogarth, Graeme'

_publ_section_title
;
 Synthesis, structure and reactivity with phosphines of Hg(ii)
 ortho-cyano-aminothiophenolate complexes formed via C--S bond cleavage
 and dehydrogenation of 2-aminobenzothiazoles
;
_journal_name_full 'Dalton Transactions'
_journal_paper_doi 10.1039/D2DT00391K
_journal_year 2022
_chemical_formula_moiety 'C10.944 H13.832 Hg N2 O3 S'
_chemical_formula_sum 'C10.95 H13.83 Hg N2 O3 S'
_chemical_formula_weight 454.06
_space_group_crystal_system monoclinic
_space_group_IT_number 14
_space_group_name_Hall '-P 2ybc'
_space_group_name_H-M_alt 'P 1 21/c 1'
_atom_sites_solution_hydrogens mixed
_atom_sites_solution_primary iterative
_audit_creation_date 2022-04-17
_audit_creation_method
;
Olex2 1.5
(compiled 2022.04.07 svn.rca3783a0 for OlexSys, GUI svn.r6498)
;
_audit_update_record
;
2022-04-21 deposited with the CCDC.	2022-05-06 downloaded from the CCDC.
;
_cell_angle_alpha 90
_cell_angle_beta 92.388(6)
_cell_angle_gamma 90
_cell_formula_units_Z 4
_cell_length_a 11.161(4)
_cell_length_b 8.363(3)
_cell_length_c 13.481(5)
_cell_measurement_reflns_used 2927
_cell_measurement_temperature 150(2)
_cell_measurement_theta_max 28.5
_cell_measurement_theta_min 1.8
_cell_volume 1257.2(8)
_computing_cell_refinement 'Bruker SAINT'
_computing_data_collection 'Bruker SMART'
_computing_data_reduction 'Bruker SAINT'
_computing_molecular_graphics 'Olex2 1.5 (Dolomanov et al., 2009)'
_computing_publication_material 'Olex2 1.5 (Dolomanov et al., 2009)'
_computing_structure_refinement 'SHELXL 2018/3 (Sheldrick, 2015)'
_computing_structure_solution 'olex2.solve 1.5 (Bourhis et al., 2015)'
_diffrn_ambient_temperature 150.15
_diffrn_measured_fraction_theta_full 0.993
_diffrn_measured_fraction_theta_max 0.923
_diffrn_measurement_device_type 'Bruker SMART 1K CCD diffractometer'
_diffrn_measurement_method '\w rotation with narrow frames'
_diffrn_radiation_type MoK\a
_diffrn_radiation_wavelength 0.71073
_diffrn_reflns_av_R_equivalents 0.0678
_diffrn_reflns_av_unetI/netI 0.0924
_diffrn_reflns_Laue_measured_fraction_full 0.993
_diffrn_reflns_Laue_measured_fraction_max 0.923
_diffrn_reflns_limit_h_max 14
_diffrn_reflns_limit_h_min -14
_diffrn_reflns_limit_k_max 10
_diffrn_reflns_limit_k_min -11
_diffrn_reflns_limit_l_max 18
_diffrn_reflns_limit_l_min -17
_diffrn_reflns_number 10017
_diffrn_reflns_point_group_measured_fraction_full 0.993
_diffrn_reflns_point_group_measured_fraction_max 0.923
_diffrn_reflns_theta_full 25.242
_diffrn_reflns_theta_max 28.480
_diffrn_reflns_theta_min 1.826
_exptl_absorpt_coefficient_mu 12.410
_exptl_absorpt_correction_T_max 0.5758
_exptl_absorpt_correction_T_min 0.3700
_exptl_absorpt_correction_type multi-scan
_exptl_crystal_colour yellow
_exptl_crystal_colour_primary yellow
_exptl_crystal_density_diffrn 2.399
_exptl_crystal_density_method 'not measured'
_exptl_crystal_description block
_exptl_crystal_F_000 854
_exptl_crystal_size_max 0.1
_exptl_crystal_size_mid 0.09
_exptl_crystal_size_min 0.05
_refine_diff_density_max 2.422
_refine_diff_density_min -2.368
_refine_diff_density_rms 0.410
_refine_ls_extinction_method none
_refine_ls_goodness_of_fit_ref 0.932
_refine_ls_hydrogen_treatment mixed
_refine_ls_matrix_type full
_refine_ls_number_parameters 151
_refine_ls_number_reflns 2927
_refine_ls_number_restraints 3
_refine_ls_restrained_S_all 0.932
_refine_ls_R_factor_all 0.0734
_refine_ls_R_factor_gt 0.0429
_refine_ls_shift/su_max 0.000
_refine_ls_shift/su_mean 0.000
_refine_ls_structure_factor_coef Fsqd
_refine_ls_weighting_details 'w=1/[\s^2^(Fo^2^)+(0.0626P)^2^] where P=(Fo^2^+2Fc^2^)/3'
_refine_ls_weighting_scheme calc
_refine_ls_wR_factor_gt 0.0922
_refine_ls_wR_factor_ref 0.1123
_reflns_Friedel_coverage 0.000
_reflns_number_gt 1954
_reflns_number_total 2927
_reflns_threshold_expression 'I > 2\s(I)'
_cod_data_source_file d2dt00391k2.cif
_cod_data_source_block str0936
_cod_database_code 7710236
_shelx_shelxl_version_number 2018/3
_shelx_space_group_comment
;
The symmetry employed for this shelxl refinement is uniquely defined
by the following loop, which should always be used as a source of
symmetry information in preference to the above space-group names.
They are only intended as comments.
;
_shelx_estimated_absorpt_t_max 0.576
_shelx_estimated_absorpt_t_min 0.370
_olex2_refinement_description
;
1. Fixed Uiso
 At 1.2 times of:
  All C(H) groups, All C(H,H) groups, All N(H) groups
 At 1.5 times of:
  All C(H,H,H) groups, All O(H) groups
2. Restrained distances
 O1-H1
 0.87 with sigma of 0.01
 Hg1-H1
 3.062906 with sigma of 0.02
 C8-H1
 1.89686 with sigma of 0.02
3. Uiso/Uaniso restraints and constraints
Uanis(N2) = Uanis(N1)
4. Others
 Sof(C9)=Sof(H9A)=Sof(H9B)=Sof(H9C)=FVAR(1)
5.a Secondary CH2 refined with riding coordinates:
 C8(H8A,H8B)
5.b Aromatic/amide H refined with riding coordinates:
 N2(H2), C3(H3), C6(H6), C5(H5), C4(H4)
5.c Fitted hexagon refined as free rotating group:
 C3(C2,C7,C6,C5,C4)
5.d Idealised Me refined as rotating group:
 C11(H11A,H11B,H11C), C9(H9A,H9B,H9C)
;
_olex2_submission_original_sample_id Complex3
_olex2_submission_special_instructions 'No special instructions were received'

loop_
_space_group_symop_operation_xyz
'x, y, z'
'-x, y+1/2, -z+1/2'
'-x, -y, -z'
'x, -y-1/2, z-1/2'

loop_
_atom_site_label
_atom_site_type_symbol
_atom_site_fract_x
_atom_site_fract_y
_atom_site_fract_z
_atom_site_U_iso_or_equiv
_atom_site_adp_type
_atom_site_occupancy
_atom_site_site_symmetry_order
_atom_site_calc_flag
_atom_site_refinement_flags_posn
_atom_site_refinement_flags_adp
_atom_site_refinement_flags_occupancy
_atom_site_disorder_assembly
_atom_site_disorder_group
Hg1 Hg 1.07030(4) 0.34231(4) 0.51712(3) 0.02165(14) Uani 1 1 d D . . . .
S1 S 1.3240(3) 0.7613(3) 0.5859(2) 0.0283(6) Uani 1 1 d . . . . .
O1 O 1.1918(8) 0.2141(9) 0.3780(5) 0.044(2) Uani 1 1 d D . . . .
H1 H 1.161(6) 0.233(9) 0.3183(11) 0.066 Uiso 1 1 d D U . . .
O2 O 1.1123(7) 0.0662(7) 0.5762(5) 0.0265(17) Uani 1 1 d . . . . .
O3 O 1.0973(7) 0.2405(8) 0.6957(5) 0.0278(17) Uani 1 1 d . . . . .
N1 N 1.2076(7) 0.5025(8) 0.5489(6) 0.0199(13) Uani 1 1 d . . . . .
N2 N 1.0948(7) 0.7388(9) 0.5301(6) 0.0199(13) Uani 1 1 d . . . . .
H2 H 1.099415 0.842923 0.539027 0.024 Uiso 1 1 calc R U . . .
C1 C 1.1932(10) 0.6625(14) 0.5490(7) 0.029(2) Uani 1 1 d . . . . .
C3 C 1.5133(6) 0.5544(7) 0.6375(5) 0.033(3) Uani 1 1 d G . . . .
H3 H 1.566058 0.640797 0.652921 0.040 Uiso 1 1 calc R U . . .
C2 C 1.3961(6) 0.5846(5) 0.6036(5) 0.025(2) Uani 1 1 d G . . . .
C7 C 1.3189(4) 0.4582(7) 0.5810(5) 0.021(2) Uani 1 1 d G . . . .
C6 C 1.3588(5) 0.3015(6) 0.5924(5) 0.023(2) Uani 1 1 d G . . . .
H6 H 1.305975 0.215086 0.576932 0.027 Uiso 1 1 calc R U . . .
C5 C 1.4759(6) 0.2713(6) 0.6263(5) 0.032(3) Uani 1 1 d G . . . .
H5 H 1.503144 0.164219 0.634051 0.039 Uiso 1 1 calc R U . . .
C4 C 1.5531(5) 0.3977(8) 0.6489(5) 0.035(3) Uani 1 1 d G . . . .
H4 H 1.633187 0.377072 0.672046 0.042 Uiso 1 1 calc R U . . .
C8 C 1.2705(11) 0.0818(13) 0.3703(9) 0.038(3) Uani 1 1 d D . . . .
H8A H 1.303047 0.052345 0.437220 0.045 Uiso 1 1 calc R U . A 1
H8B H 1.338657 0.112396 0.329530 0.045 Uiso 1 1 calc R U . A 1
C10 C 1.1101(9) 0.1002(12) 0.6676(8) 0.023(2) Uani 1 1 d . . . . .
C11 C 1.1186(10) -0.0311(12) 0.7431(8) 0.031(3) Uani 1 1 d . . . . .
H11A H 1.175918 -0.111893 0.722243 0.047 Uiso 1 1 calc R U . . .
H11B H 1.039568 -0.080573 0.749055 0.047 Uiso 1 1 calc R U . . .
H11C H 1.145705 0.013164 0.807514 0.047 Uiso 1 1 calc R U . . .
C9 C 1.2078(10) -0.0584(12) 0.3243(8) 0.027(3) Uani 0.94(3) 1 d . . P B 1
H9A H 1.264000 -0.148020 0.320595 0.041 Uiso 0.94(3) 1 calc R U P B 1
H9B H 1.177481 -0.030292 0.257306 0.041 Uiso 0.94(3) 1 calc R U P B 1
H9C H 1.140631 -0.089223 0.364787 0.041 Uiso 0.94(3) 1 calc R U P B 1

loop_
_atom_site_aniso_label
_atom_site_aniso_U_11
_atom_site_aniso_U_22
_atom_site_aniso_U_33
_atom_site_aniso_U_23
_atom_site_aniso_U_13
_atom_site_aniso_U_12
Hg1 0.0261(2) 0.01242(18) 0.0258(2) -0.00021(19) -0.00520(14) 0.0011(2)
S1 0.0317(17) 0.0141(12) 0.0388(16) -0.0010(11) -0.0031(13) -0.0016(11)
O1 0.076(7) 0.032(4) 0.023(4) -0.001(3) -0.009(4) 0.018(4)
O2 0.038(5) 0.007(3) 0.034(4) 0.001(3) -0.001(3) 0.001(3)
O3 0.041(5) 0.013(3) 0.030(4) -0.001(3) 0.003(3) 0.001(3)
N1 0.021(4) 0.008(3) 0.030(3) 0.001(2) -0.006(3) 0.002(2)
N2 0.021(4) 0.008(3) 0.030(3) 0.001(2) -0.006(3) 0.002(2)
C1 0.021(6) 0.048(7) 0.017(5) -0.003(5) 0.002(4) -0.015(6)
C3 0.029(7) 0.036(6) 0.034(6) 0.000(5) -0.006(5) -0.004(5)
C2 0.023(6) 0.029(6) 0.023(6) -0.003(4) -0.003(5) -0.006(5)
C7 0.023(6) 0.024(5) 0.017(5) -0.002(4) 0.000(4) -0.002(5)
C6 0.026(6) 0.011(5) 0.030(6) 0.001(4) 0.001(5) -0.004(4)
C5 0.036(7) 0.034(6) 0.026(6) 0.000(5) -0.009(5) 0.010(5)
C4 0.029(7) 0.029(6) 0.047(7) 0.001(5) -0.002(6) 0.000(5)
C8 0.046(8) 0.027(6) 0.039(7) -0.001(5) -0.004(6) 0.004(5)
C10 0.020(6) 0.022(5) 0.026(6) -0.001(4) -0.003(4) -0.007(4)
C11 0.042(7) 0.021(5) 0.032(6) 0.006(5) 0.002(5) 0.000(5)
C9 0.030(7) 0.016(6) 0.035(7) 0.001(5) -0.004(5) 0.000(5)

loop_
_atom_type_symbol
_atom_type_description
_atom_type_scat_dispersion_real
_atom_type_scat_dispersion_imag
_atom_type_scat_source
C C 0.0033 0.0016 'International Tables Vol C Tables 4.2.6.8 and 6.1.1.4'
H H 0.0000 0.0000 'International Tables Vol C Tables 4.2.6.8 and 6.1.1.4'
Hg Hg -2.3894 9.2266 'International Tables Vol C Tables 4.2.6.8 and 6.1.1.4'
N N 0.0061 0.0033 'International Tables Vol C Tables 4.2.6.8 and 6.1.1.4'
O O 0.0106 0.0060 'International Tables Vol C Tables 4.2.6.8 and 6.1.1.4'
S S 0.1246 0.1234 'International Tables Vol C Tables 4.2.6.8 and 6.1.1.4'

loop_
_geom_angle_atom_site_label_1
_geom_angle_atom_site_label_2
_geom_angle_atom_site_label_3
_geom_angle
_geom_angle_site_symmetry_1
_geom_angle_site_symmetry_3
_geom_angle_publ_flag
O1 Hg1 Hg1 121.48(17) . 3_766 ?
O2 Hg1 Hg1 158.31(17) . 3_766 ?
O2 Hg1 O1 75.5(2) . . ?
O2 Hg1 O3 51.3(2) . . ?
O3 Hg1 Hg1 117.59(15) . 3_766 ?
O3 Hg1 O1 119.9(2) . . ?
N1 Hg1 Hg1 81.1(2) . 3_766 ?
N1 Hg1 O1 90.7(3) . . ?
N1 Hg1 O2 114.1(3) . . ?
N1 Hg1 O3 87.9(3) . . ?
N2 Hg1 Hg1 77.9(2) 3_766 3_766 ?
N2 Hg1 O1 97.5(3) 3_766 . ?
N2 Hg1 O2 86.9(3) 3_766 . ?
N2 Hg1 O3 104.6(3) 3_766 . ?
N2 Hg1 N1 158.8(3) 3_766 . ?
C2 S1 C1 90.8(5) . . ?
Hg1 O1 H1 113.4(17) . . ?
C8 O1 Hg1 136.0(7) . . ?
C8 O1 H1 106.8(19) . . ?
C10 O2 Hg1 95.3(6) . . ?
C10 O3 Hg1 92.2(6) . . ?
C1 N1 Hg1 123.8(7) . . ?
C1 N1 C7 112.4(8) . . ?
C7 N1 Hg1 123.5(5) . . ?
Hg1 N2 H2 114.8 3_766 . ?
C1 N2 Hg1 130.5(7) . 3_766 ?
C1 N2 H2 114.8 . . ?
N1 C1 S1 112.0(8) . . ?
N2 C1 S1 121.5(9) . . ?
N2 C1 N1 126.4(9) . . ?
C2 C3 H3 120.0 . . ?
C2 C3 C4 120.0 . . ?
C4 C3 H3 120.0 . . ?
C3 C2 S1 129.8(4) . . ?
C3 C2 C7 120.0 . . ?
C7 C2 S1 110.2(4) . . ?
N1 C7 C2 114.5(5) . . ?
N1 C7 C6 125.5(5) . . ?
C6 C7 C2 120.0 . . ?
C7 C6 H6 120.0 . . ?
C5 C6 C7 120.0 . . ?
C5 C6 H6 120.0 . . ?
C6 C5 H5 120.0 . . ?
C6 C5 C4 120.0 . . ?
C4 C5 H5 120.0 . . ?
C3 C4 H4 120.0 . . ?
C5 C4 C3 120.0 . . ?
C5 C4 H4 120.0 . . ?
O1 C8 H8A 109.4 . . ?
O1 C8 H8B 109.4 . . ?
O1 C8 C9 111.3(10) . . ?
H8A C8 H8B 108.0 . . ?
C9 C8 H8A 109.4 . . ?
C9 C8 H8B 109.4 . . ?
O2 C10 C11 119.6(9) . . ?
O3 C10 O2 121.0(9) . . ?
O3 C10 C11 119.3(9) . . ?
C10 C11 H11A 109.5 . . ?
C10 C11 H11B 109.5 . . ?
C10 C11 H11C 109.5 . . ?
H11A C11 H11B 109.5 . . ?
H11A C11 H11C 109.5 . . ?
H11B C11 H11C 109.5 . . ?
C8 C9 H9A 109.5 . . ?
C8 C9 H9B 109.5 . . ?
C8 C9 H9C 109.5 . . ?
H9A C9 H9B 109.5 . . ?
H9A C9 H9C 109.5 . . ?
H9B C9 H9C 109.5 . . ?

loop_
_geom_bond_atom_site_label_1
_geom_bond_atom_site_label_2
_geom_bond_distance
_geom_bond_site_symmetry_2
_geom_bond_publ_flag
Hg1 Hg1 3.0938(11) 3_766 ?
Hg1 O1 2.592(8) . ?
Hg1 O2 2.480(6) . ?
Hg1 O3 2.560(7) . ?
Hg1 N1 2.067(8) . ?
Hg1 N2 2.040(8) 3_766 ?
S1 C1 1.732(11) . ?
S1 C2 1.695(5) . ?
O1 H1 0.876(10) . ?
O1 C8 1.419(13) . ?
O2 C10 1.266(12) . ?
O3 C10 1.243(11) . ?
N1 C1 1.348(13) . ?
N1 C7 1.350(9) . ?
N2 H2 0.8800 . ?
N2 C1 1.287(13) . ?
C3 H3 0.9500 . ?
C3 C2 1.3900 . ?
C3 C4 1.3900 . ?
C2 C7 1.3900 . ?
C7 C6 1.3900 . ?
C6 H6 0.9500 . ?
C6 C5 1.3900 . ?
C5 H5 0.9500 . ?
C5 C4 1.3900 . ?
C4 H4 0.9500 . ?
C8 H8A 0.9900 . ?
C8 H8B 0.9900 . ?
C8 C9 1.487(15) . ?
C10 C11 1.498(13) . ?
C11 H11A 0.9800 . ?
C11 H11B 0.9800 . ?
C11 H11C 0.9800 . ?
C9 H9A 0.9800 . ?
C9 H9B 0.9800 . ?
C9 H9C 0.9800 . ?

loop_
_geom_torsion_atom_site_label_1
_geom_torsion_atom_site_label_2
_geom_torsion_atom_site_label_3
_geom_torsion_atom_site_label_4
_geom_torsion
_geom_torsion_site_symmetry_1
_geom_torsion_site_symmetry_2
_geom_torsion_site_symmetry_3
_geom_torsion_site_symmetry_4
_geom_torsion_publ_flag
Hg1 O1 C8 C9 100.2(11) . . . . ?
Hg1 O2 C10 O3 -4.0(10) . . . . ?
Hg1 O2 C10 C11 173.7(9) . . . . ?
Hg1 O3 C10 O2 3.8(10) . . . . ?
Hg1 O3 C10 C11 -173.9(9) . . . . ?
Hg1 N1 C1 S1 176.4(4) . . . . ?
Hg1 N1 C1 N2 0.2(15) . . . . ?
Hg1 N1 C7 C2 -176.5(4) . . . . ?
Hg1 N1 C7 C6 3.5(10) . . . . ?
Hg1 N2 C1 S1 178.5(5) 3_766 . . . ?
Hg1 N2 C1 N1 -5.7(16) 3_766 . . . ?
S1 C2 C7 N1 1.3(6) . . . . ?
S1 C2 C7 C6 -178.6(5) . . . . ?
N1 C7 C6 C5 -179.9(8) . . . . ?
C1 S1 C2 C3 -178.4(5) . . . . ?
C1 S1 C2 C7 0.0(5) . . . . ?
C1 N1 C7 C2 -2.3(10) . . . . ?
C1 N1 C7 C6 177.6(6) . . . . ?
C3 C2 C7 N1 179.9(7) . . . . ?
C3 C2 C7 C6 0.0 . . . . ?
C2 S1 C1 N1 -1.3(8) . . . . ?
C2 S1 C1 N2 175.1(9) . . . . ?
C2 C3 C4 C5 0.0 . . . . ?
C2 C7 C6 C5 0.0 . . . . ?
C7 N1 C1 S1 2.3(11) . . . . ?
C7 N1 C1 N2 -173.9(9) . . . . ?
C7 C6 C5 C4 0.0 . . . . ?
C6 C5 C4 C3 0.0 . . . . ?
C4 C3 C2 S1 178.3(6) . . . . ?
C4 C3 C2 C7 0.0 . . . . ?
